data_2218368
loop_
_publ_author_name
'Xie, Qing-Ruo'

_publ_section_title
;
 1<i>H</i>-1,2,4-Triazole-3-carboxamide
;
_journal_coeditor_code CS2075
_journal_issue 6
_journal_name_full 'Acta Crystallographica Section E'
_journal_page_first o1110
_journal_paper_doi 10.1107/S1600536808014013
_journal_volume 64
_journal_year 2008
_chemical_formula_iupac 'C3 H4 N4 O'
_chemical_formula_moiety 'C3 H4 N4 O'
_chemical_formula_sum 'C3 H4 N4 O'
_chemical_formula_weight 112.10
_chemical_name_systematic
;
1<i>H</i>-1,2,4-Triazole-3-carboxamide
;
_space_group_IT_number 14
_symmetry_cell_setting monoclinic
_symmetry_space_group_name_Hall '-P 2yn'
_symmetry_space_group_name_H-M 'P 1 21/n 1'
_atom_sites_solution_hydrogens geom
_atom_sites_solution_primary direct
_atom_sites_solution_secondary difmap
_audit_creation_method SHELXL-97
_cell_angle_alpha 90.00
_cell_angle_beta 94.4670(10)
_cell_angle_gamma 90.00
_cell_formula_units_Z 4
_cell_length_a 3.6944(4)
_cell_length_b 17.527(3)
_cell_length_c 7.0520(17)
_cell_measurement_reflns_used 1200
_cell_measurement_temperature 298(2)
_cell_measurement_theta_max 27.507
_cell_measurement_theta_min 2.324
_cell_volume 455.24(14)
_computing_cell_refinement 'SAINT (Bruker, 2003)'
_computing_data_collection 'SMART (Bruker, 2003)'
_computing_data_reduction 'SAINT (Bruker, 2003)'
_computing_molecular_graphics 'SHELXTL (Sheldrick, 2008)'
_computing_publication_material 'SHELXTL (Sheldrick, 2008)'
_computing_structure_refinement 'SHELXL97 (Sheldrick, 2008)'
_computing_structure_solution 'SHELXS97 (Sheldrick, 2008)'
_diffrn_ambient_temperature 298(2)
_diffrn_measured_fraction_theta_full 0.999
_diffrn_measured_fraction_theta_max 0.999
_diffrn_measurement_device_type 'Bruker SMART CCD'
_diffrn_measurement_method '\f and \w'
_diffrn_radiation_monochromator graphite
_diffrn_radiation_source 'fine-focus sealed tube'
_diffrn_radiation_type MoK\a
_diffrn_radiation_wavelength 0.71073
_diffrn_reflns_av_R_equivalents 0.0202
_diffrn_reflns_av_sigmaI/netI 0.0212
_diffrn_reflns_limit_h_max 3
_diffrn_reflns_limit_h_min -4
_diffrn_reflns_limit_k_max 18
_diffrn_reflns_limit_k_min -20
_diffrn_reflns_limit_l_max 8
_diffrn_reflns_limit_l_min -8
_diffrn_reflns_number 2199
_diffrn_reflns_theta_full 25.02
_diffrn_reflns_theta_max 25.02
_diffrn_reflns_theta_min 2.32
_exptl_absorpt_coefficient_mu 0.130
_exptl_absorpt_correction_T_max 0.9884
_exptl_absorpt_correction_T_min 0.9720
_exptl_absorpt_correction_type multi-scan
_exptl_absorpt_process_details '(SADABS; Sheldrick, 1996)'
_exptl_crystal_colour colourless
_exptl_crystal_density_diffrn 1.636
_exptl_crystal_density_method 'not measured'
_exptl_crystal_description prism
_exptl_crystal_F_000 232
_exptl_crystal_size_max 0.22
_exptl_crystal_size_mid 0.18
_exptl_crystal_size_min 0.09
_refine_diff_density_max 0.134
_refine_diff_density_min -0.227
_refine_ls_extinction_method none
_refine_ls_goodness_of_fit_ref 1.046
_refine_ls_hydrogen_treatment constr
_refine_ls_matrix_type full
_refine_ls_number_parameters 73
_refine_ls_number_reflns 807
_refine_ls_number_restraints 0
_refine_ls_restrained_S_all 1.046
_refine_ls_R_factor_all 0.0438
_refine_ls_R_factor_gt 0.0347
_refine_ls_shift/su_max 0.000
_refine_ls_shift/su_mean 0.000
_refine_ls_structure_factor_coef Fsqd
_refine_ls_weighting_details 'calc w=1/[\s^2^(Fo^2^)+(0.0653P)^2^+0.058P] where P=(Fo^2^+2Fc^2^)/3'
_refine_ls_weighting_scheme calc
_refine_ls_wR_factor_gt 0.0920
_refine_ls_wR_factor_ref 0.1012
_reflns_number_gt 657
_reflns_number_total 807
_reflns_threshold_expression I>2\s(I)
_cod_data_source_file cs2075.cif
_cod_data_source_block I
_cod_original_sg_symbol_H-M 'P 21/n'
_cod_database_code 2218368
_cod_database_fobs_code 2218368

loop_
_symmetry_equiv_pos_as_xyz
'x, y, z'
'-x+1/2, y+1/2, -z+1/2'
'-x, -y, -z'
'x-1/2, -y-1/2, z-1/2'

loop_
_atom_site_type_symbol
_atom_site_label
_atom_site_fract_x
_atom_site_fract_y
_atom_site_fract_z
_atom_site_U_iso_or_equiv
_atom_site_adp_type
_atom_site_calc_flag
_atom_site_refinement_flags
_atom_site_occupancy
N N1 0.2702(4) 0.99272(7) 0.7168(2) 0.0381(4) Uani d . 1
H H1A 0.3404 1.0240 0.6332 0.046 Uiso calc R 1
H H1B 0.1763 1.0098 0.8163 0.046 Uiso calc R 1
N N2 0.0498(4) 0.77481(8) 1.00884(19) 0.0330(4) Uani d . 1
H H2 0.0162 0.7288 1.0460 0.040 Uiso calc R 1
N N3 0.1784(4) 0.79443(7) 0.84073(18) 0.0329(4) Uani d . 1
N N4 0.0595(4) 0.89955(8) 1.01228(18) 0.0349(4) Uani d . 1
O O1 0.4402(3) 0.88844(6) 0.55202(16) 0.0386(4) Uani d . 1
C C1 0.3067(4) 0.91813(8) 0.6923(2) 0.0289(4) Uani d . 1
C C2 0.1793(4) 0.87021(8) 0.8491(2) 0.0271(4) Uani d . 1
C C3 -0.0168(5) 0.83716(9) 1.1079(2) 0.0360(4) Uani d . 1
H H3 -0.1048 0.8370 1.2279 0.043 Uiso calc R 1

loop_
_atom_site_aniso_label
_atom_site_aniso_U_11
_atom_site_aniso_U_22
_atom_site_aniso_U_33
_atom_site_aniso_U_12
_atom_site_aniso_U_13
_atom_site_aniso_U_23
N1 0.0594(10) 0.0241(8) 0.0333(8) 0.0011(6) 0.0202(7) 0.0017(5)
N2 0.0449(9) 0.0220(7) 0.0331(8) -0.0010(5) 0.0098(6) 0.0056(5)
N3 0.0434(8) 0.0250(8) 0.0314(7) -0.0006(5) 0.0093(6) 0.0010(5)
N4 0.0494(9) 0.0259(8) 0.0310(8) 0.0004(6) 0.0145(6) 0.0004(5)
O1 0.0566(8) 0.0267(6) 0.0347(7) 0.0030(5) 0.0176(5) -0.0001(5)
C1 0.0339(9) 0.0259(9) 0.0274(8) 0.0006(6) 0.0055(6) -0.0007(6)
C2 0.0307(8) 0.0243(8) 0.0268(8) 0.0016(6) 0.0052(6) -0.0009(6)
C3 0.0495(10) 0.0292(9) 0.0308(8) -0.0012(7) 0.0131(7) 0.0013(7)

loop_
_atom_type_symbol
_atom_type_description
_atom_type_scat_dispersion_real
_atom_type_scat_dispersion_imag
_atom_type_scat_source
C C 0.0033 0.0016 'International Tables Vol C Tables 4.2.6.8 and 6.1.1.4'
H H 0.0000 0.0000 'International Tables Vol C Tables 4.2.6.8 and 6.1.1.4'
N N 0.0061 0.0033 'International Tables Vol C Tables 4.2.6.8 and 6.1.1.4'
O O 0.0106 0.0060 'International Tables Vol C Tables 4.2.6.8 and 6.1.1.4'

loop_
_geom_angle_atom_site_label_1
_geom_angle_atom_site_label_2
_geom_angle_atom_site_label_3
_geom_angle
C1 N1 H1A 120.0
C1 N1 H1B 120.0
H1A N1 H1B 120.0
C3 N2 N3 110.03(13)
C3 N2 H2 125.0
N3 N2 H2 125.0
C2 N3 N2 102.40(13)
C3 N4 C2 102.33(13)
O1 C1 N1 124.23(15)
O1 C1 C2 121.15(14)
N1 C1 C2 114.62(14)
N3 C2 N4 114.43(13)
N3 C2 C1 121.94(13)
N4 C2 C1 123.62(14)
N4 C3 N2 110.81(15)
N4 C3 H3 124.6
N2 C3 H3 124.6

loop_
_geom_bond_atom_site_label_1
_geom_bond_atom_site_label_2
_geom_bond_distance
N1 C1 1.3270(19)
N1 H1A 0.8600
N1 H1B 0.8600
N2 C3 1.330(2)
N2 N3 1.3553(19)
N2 H2 0.8600
N3 C2 1.3294(19)
N4 C3 1.326(2)
N4 C2 1.366(2)
O1 C1 1.2524(18)
C1 C2 1.493(2)
C3 H3 0.9300

loop_
_geom_hbond_atom_site_label_D
_geom_hbond_atom_site_label_H
_geom_hbond_atom_site_label_A
_geom_hbond_site_symmetry_A
_geom_hbond_distance_DH
_geom_hbond_distance_HA
_geom_hbond_distance_DA
_geom_hbond_angle_DHA
N1 H1A O1 3_676 0.86 2.21 3.065(2) 173
N1 H1B N4 3_577 0.86 2.22 3.010(2) 154
N2 H2 O1 4_576 0.86 2.07 2.909(2) 163
N2 H2 N3 4_576 0.86 2.54 3.055(2) 120

loop_
_geom_torsion_atom_site_label_1
_geom_torsion_atom_site_label_2
_geom_torsion_atom_site_label_3
_geom_torsion_atom_site_label_4
_geom_torsion
C3 N2 N3 C2 -0.33(17)
N2 N3 C2 N4 0.05(17)
N2 N3 C2 C1 179.30(13)
C3 N4 C2 N3 0.23(18)
C3 N4 C2 C1 -179.00(14)
O1 C1 C2 N3 -4.7(2)
N1 C1 C2 N3 176.10(15)
O1 C1 C2 N4 174.46(15)
N1 C1 C2 N4 -4.7(2)
C2 N4 C3 N2 -0.43(18)
N3 N2 C3 N4 0.50(19)

loop_
_cod_related_entry_id
_cod_related_entry_database
_cod_related_entry_code
1 ChemSpider 58634
